data_7709394
loop_
_publ_author_name
'Zhao, Shu-Man'
'Qiu, Zhao-Feng'
'Xu, Zou-Hong'
'huang, ziqing'
'Zhao, Yue'
'Sun, Wei-Yin'

_publ_section_title
;
 Fluorescent Zn(II) frameworks with multicarboxylate and pyridyl N-donor
 ligands for sensing specific anions and organic molecules
;
_journal_name_full 'Dalton Transactions'
_journal_paper_doi 10.1039/D1DT04052A
_journal_year 2022
_chemical_formula_moiety 'C44 H29 N3 O10 Zn2, 2[H2O], 1[C3H7NO], 2[H2O], 1[C3H7NO]'
_chemical_formula_sum 'C50 H51 N5 O16 Zn2'
_chemical_formula_weight 1108.69
_space_group_crystal_system monoclinic
_space_group_IT_number 13
_space_group_name_Hall '-P 2yc'
_space_group_name_H-M_alt 'P 1 2/c 1'
_atom_sites_solution_hydrogens geom
_atom_sites_solution_primary dual
_audit_creation_date 2022-01-26
_audit_creation_method
;
Olex2 1.5
(compiled 2021.12.09 svn.r5202d8cf for OlexSys, GUI svn.r6439)
;
_audit_update_record
;
2022-01-27 deposited with the CCDC.	2022-01-29 downloaded from the CCDC.
;
_cell_angle_alpha 90
_cell_angle_beta 105.621(2)
_cell_angle_gamma 90
_cell_formula_units_Z 4
_cell_length_a 14.5462(9)
_cell_length_b 23.5999(16)
_cell_length_c 15.7122(10)
_cell_measurement_reflns_used 9932
_cell_measurement_temperature 193(2)
_cell_measurement_theta_max 26.57
_cell_measurement_theta_min 2.26
_cell_volume 5194.6(6)
_computing_cell_refinement
;
SAINT V8.40B (Bruker, 2019)
;
_computing_data_collection 'Bruker BIS V6.2.14'
_computing_data_reduction
;
SAINT V8.40B (Bruker, 2019)
;
_computing_molecular_graphics 'Olex2 1.5 (Dolomanov et al., 2009)'
_computing_publication_material 'Olex2 1.5 (Dolomanov et al., 2009)'
_computing_structure_refinement 'SHELXL 2018/3 (Sheldrick, 2015)'
_computing_structure_solution 'SHELXT  (Sheldrick, 2015)'
_diffrn_ambient_temperature 193(2)
_diffrn_detector CPAD
_diffrn_detector_area_resol_mean 7.41
_diffrn_detector_type 'Bruker PHOTON III'
_diffrn_measured_fraction_theta_full 0.997
_diffrn_measured_fraction_theta_max 0.985
_diffrn_measurement_device 'four-circle diffractometer'
_diffrn_measurement_device_type 'Bruker D8 VENTURE Metaljet PHOTON III'
_diffrn_measurement_method '\w and \f shutterless scans'
_diffrn_measurement_specimen_support 'nylon loop'
_diffrn_radiation_monochromator 'Helios Multi-layer Optic'
_diffrn_radiation_probe x-ray
_diffrn_radiation_type GaK\a
_diffrn_radiation_wavelength 1.34139
_diffrn_reflns_av_unetI/netI 0.0418
_diffrn_reflns_Laue_measured_fraction_full 0.997
_diffrn_reflns_Laue_measured_fraction_max 0.985
_diffrn_reflns_limit_h_max 18
_diffrn_reflns_limit_h_min -18
_diffrn_reflns_limit_k_max 30
_diffrn_reflns_limit_k_min -30
_diffrn_reflns_limit_l_max 20
_diffrn_reflns_limit_l_min -20
_diffrn_reflns_number 11788
_diffrn_reflns_point_group_measured_fraction_full 0.997
_diffrn_reflns_point_group_measured_fraction_max 0.985
_diffrn_reflns_theta_full 53.594
_diffrn_reflns_theta_max 60.695
_diffrn_reflns_theta_min 1.629
_diffrn_source MetalJet
_diffrn_source_type 'Liquid Metal source'
_exptl_absorpt_coefficient_mu 1.148
_exptl_absorpt_correction_T_max 0.7456
_exptl_absorpt_correction_T_min 0.5506
_exptl_absorpt_correction_type multi-scan
_exptl_absorpt_process_details
;
SADABS-2016/2 (Bruker,2016/2) was used for absorption correction.
wR2(int) was 0.1640 before and 0.1111 after correction.
The Ratio of minimum to maximum transmission is 0.7385.
The \l/2 correction factor is Not present.
;
_exptl_crystal_colour colourless
_exptl_crystal_colour_primary colourless
_exptl_crystal_density_diffrn 1.418
_exptl_crystal_description block
_exptl_crystal_F_000 2296
_exptl_crystal_size_max 0.13
_exptl_crystal_size_mid 0.12
_exptl_crystal_size_min 0.1
_refine_diff_density_max 1.258
_refine_diff_density_min -1.128
_refine_diff_density_rms 0.111
_refine_ls_extinction_method none
_refine_ls_goodness_of_fit_ref 1.082
_refine_ls_hydrogen_treatment constr
_refine_ls_matrix_type full
_refine_ls_number_parameters 542
_refine_ls_number_reflns 11788
_refine_ls_number_restraints 74
_refine_ls_restrained_S_all 1.126
_refine_ls_R_factor_all 0.0970
_refine_ls_R_factor_gt 0.0798
_refine_ls_shift/su_max 0.000
_refine_ls_shift/su_mean 0.000
_refine_ls_structure_factor_coef Fsqd
_refine_ls_weighting_details 'w=1/[\s^2^(Fo^2^)+(0.1640P)^2^+2.4426P] where P=(Fo^2^+2Fc^2^)/3'
_refine_ls_weighting_scheme calc
_refine_ls_wR_factor_gt 0.2426
_refine_ls_wR_factor_ref 0.2639
_reflns_Friedel_coverage 0.000
_reflns_number_gt 8676
_reflns_number_total 11788
_reflns_threshold_expression 'I > 2\s(I)'
_cod_data_source_file d1dt04052a2.cif
_cod_data_source_block 2
_cod_depositor_comments
;
The following automatic conversions were performed:

data item '_diffrn_radiation_probe' value 'X-ray' was changed to
'x-ray' in accordance with the
/home/data/users/saulius/crontab/automatic-downloads/rss-feeds/RSC/lib/dictionaries/cif_core.dic
dictionary named 'cif_core.dic' version 2.4.2 last updated on
2011-04-26.

Automatic conversion script
Id: cif_fix_values 7556 2019-12-06 15:28:31Z antanas 
;
_cod_database_code 7709394
_shelx_shelxl_version_number 2018/3
_shelx_space_group_comment
;
The symmetry employed for this shelxl refinement is uniquely defined
by the following loop, which should always be used as a source of
symmetry information in preference to the above space-group names.
They are only intended as comments.
;
_shelx_estimated_absorpt_t_max 0.894
_shelx_estimated_absorpt_t_min 0.865
_olex2_refinement_description
;
1. Twinned data refinement
 Scales: 0.58855
 0.41145
2. Restrained distances
 N2-C8 = N4-C29
 1.4 with sigma of 0.005
3. Uiso/Uaniso restraints and constraints
N2 \\sim C6 \\sim C7 \\sim C8: within 2A with sigma of 0.005 and sigma for
terminal atoms of 0.01 within 2A
N4 \\sim C28 \\sim C29 \\sim C30: within 2A with sigma of 0.005 and sigma for
terminal atoms of 0.01 within 2A
Uanis(C2) \\sim Ueq, Uanis(C1) \\sim Ueq: with sigma of 0.005 and sigma for
terminal atoms of 0.01
Uanis(C6) \\sim Ueq, Uanis(C8) \\sim Ueq, Uanis(C7) \\sim Ueq, Uanis(N2) \\sim
Ueq: with sigma of 0.01 and sigma for terminal atoms of 0.02
Uanis(C6) \\sim Ueq: with sigma of 0.002 and sigma for terminal atoms of 0.004
4. Others
 Fixed Sof: N2(0.5) H2A(0.5) H2B(0.5) N4(0.5) H4A(0.5) H4B(0.5) H8(0.5) H29(0.5)
5.a Aromatic/amide H refined with riding coordinates:
 C1(H1), C2(H2), C4(H4), C5(H5), C7(H7), C8(H8), C11(H11), C12(H12), C14(H14),
 C15(H15), C17(H17), C18(H18), C20(H20), C21(H21), C23(H23), C24(H24), C26(H26),
  C27(H27), C29(H29), C30(H30), C33(H33), C34(H34), C36(H36), C37(H37),
 C39(H39), C40(H40), C42(H42), C43(H43)
5.b X=CH2 refined with riding coordinates:
 N2(H2A,H2B), N4(H4A,H4B)
;
_platon_squeeze_special_details
;
A solvent mask was calculated and 466 electrons were 
found in a volume of 2105\%A^3^ in 2 voids per unit cell. 
This is consistent with the presence of 
2[H2O], 1[C3H7NO], 2[H2O], 1[C3H7NO] per Asymmetric Unit 
which account for 480 electrons 
per unit cell.
;
_platon_squeeze_void_probe_radius 1.20
_olex2_submission_special_instructions 'No special instructions were received'

loop_
_space_group_symop_operation_xyz
'x, y, z'
'-x, y, -z+1/2'
'-x, -y, -z'
'x, -y, z-1/2'

loop_
_atom_site_label
_atom_site_type_symbol
_atom_site_fract_x
_atom_site_fract_y
_atom_site_fract_z
_atom_site_U_iso_or_equiv
_atom_site_adp_type
_atom_site_occupancy
_atom_site_site_symmetry_order
_atom_site_calc_flag
_atom_site_refinement_flags_posn
_atom_site_refinement_flags_adp
_atom_site_refinement_flags_occupancy
_atom_site_disorder_assembly
_atom_site_disorder_group
Zn1 Zn 0.42552(5) 0.50823(3) 0.91604(5) 0.0449(2) Uani 1 1 d . . . . .
Zn2 Zn 0.57343(5) -0.00769(3) 0.45210(6) 0.0430(2) Uani 1 1 d . . . . .
O1 O 0.5047(2) 0.07706(13) 0.5964(2) 0.0559(9) Uani 1 1 d . . . . .
O2 O 0.6149(3) 0.06575(17) 0.5223(3) 0.0671(11) Uani 1 1 d . . . . .
O3 O 0.7825(3) 0.28135(18) 0.7473(3) 0.0749(12) Uani 1 1 d . . . . .
O4 O 0.5255(2) 0.46064(14) 0.8783(2) 0.0567(8) Uani 1 1 d . . . . .
O5 O 0.6389(3) 0.44636(18) 1.0044(2) 0.0681(11) Uani 1 1 d . . . . .
O6 O 0.5044(3) 0.57700(14) 0.9047(2) 0.0624(10) Uani 1 1 d . . . . .
O7 O 0.6165(3) 0.56407(16) 1.0310(2) 0.0629(10) Uani 1 1 d . . . . .
O8 O 0.7852(3) 0.7783(2) 0.8833(4) 0.0917(15) Uani 1 1 d . . . . .
O9 O 0.5274(2) 0.96090(14) 0.6366(2) 0.0540(8) Uani 1 1 d . . . . .
O10 O 0.6373(3) 0.94799(19) 0.5642(3) 0.0675(11) Uani 1 1 d . . . . .
N1 N 0.6831(3) -0.01254(19) 0.3955(3) 0.0478(10) Uani 1 1 d . . . . .
N2 N 0.8441(14) -0.0051(8) 0.1138(10) 0.163(6) Uani 0.5 1 d D U P A 1
H2A H 0.864117 -0.004080 0.065696 0.195 Uiso 0.5 1 calc R U P A 1
H2B H 0.782624 -0.003328 0.109646 0.195 Uiso 0.5 1 calc R U P A 1
N3 N 0.3155(3) 0.51147(18) 0.8046(3) 0.0501(10) Uani 1 1 d . . . . .
N4 N 0.1743(7) 0.4918(8) 0.4702(10) 0.134(5) Uani 0.5 1 d D U P B 1
H4A H 0.225946 0.506003 0.506738 0.161 Uiso 0.5 1 calc R U P B 1
H4B H 0.175960 0.480035 0.417447 0.161 Uiso 0.5 1 calc R U P B 1
C1 C 0.7628(4) 0.0131(3) 0.4323(5) 0.0773(18) Uani 1 1 d . U . . .
H1 H 0.770140 0.031065 0.487889 0.093 Uiso 1 1 calc R U . . .
C2 C 0.8368(5) 0.0152(4) 0.3937(6) 0.085(2) Uani 1 1 d . U . . .
H2 H 0.890630 0.038164 0.419553 0.102 Uiso 1 1 calc R U . . .
C3 C 0.8353(4) -0.0145(3) 0.3199(5) 0.0658(16) Uani 1 1 d . . . . .
C4 C 0.7506(4) -0.0382(3) 0.2775(4) 0.0697(16) Uani 1 1 d . . . . .
H4 H 0.741959 -0.055470 0.221297 0.084 Uiso 1 1 calc R U . . .
C5 C 0.6765(3) -0.0368(2) 0.3179(4) 0.0617(14) Uani 1 1 d . . . . .
H5 H 0.617695 -0.054270 0.288240 0.074 Uiso 1 1 calc R U . . .
C6 C 0.9210(4) -0.0145(3) 0.2841(5) 0.0703(13) Uani 1 1 d . U . . .
C7 C 1.0087(7) -0.0111(4) 0.3275(8) 0.108(2) Uani 1 1 d . U . . .
H7 H 1.018107 -0.009268 0.389671 0.130 Uiso 1 1 calc R U . . .
C8 C 0.9102(7) -0.0097(4) 0.1970(7) 0.104(2) Uani 1 1 d D U . . .
H8 H 0.849381 -0.005695 0.155688 0.125 Uiso 0.5 1 calc R U P A 2
C9 C 0.5801(3) 0.0912(2) 0.5762(3) 0.0477(10) Uani 1 1 d . . . . .
C10 C 0.6323(3) 0.14144(19) 0.6218(3) 0.0456(9) Uani 1 1 d . . . . .
C11 C 0.7174(3) 0.1587(2) 0.6069(4) 0.0600(14) Uani 1 1 d . . . . .
H11 H 0.742600 0.138122 0.566346 0.072 Uiso 1 1 calc R U . . .
C12 C 0.7663(3) 0.2049(2) 0.6495(4) 0.0642(14) Uani 1 1 d . . . . .
H12 H 0.825652 0.215433 0.639651 0.077 Uiso 1 1 calc R U . . .
C13 C 0.7290(3) 0.2357(2) 0.7065(4) 0.0567(12) Uani 1 1 d . . . . .
C14 C 0.6461(4) 0.2184(2) 0.7244(4) 0.0648(14) Uani 1 1 d . . . . .
H14 H 0.622550 0.238350 0.766704 0.078 Uiso 1 1 calc R U . . .
C15 C 0.5972(3) 0.1726(2) 0.6814(3) 0.0533(11) Uani 1 1 d . . . . .
H15 H 0.538525 0.161923 0.692479 0.064 Uiso 1 1 calc R U . . .
C16 C 0.7402(3) 0.3212(2) 0.7895(4) 0.0569(12) Uani 1 1 d . . . . .
C17 C 0.6674(4) 0.3547(2) 0.7406(4) 0.0597(12) Uani 1 1 d . . . . .
H17 H 0.647081 0.351355 0.678049 0.072 Uiso 1 1 calc R U . . .
C18 C 0.6238(3) 0.3940(2) 0.7848(3) 0.0520(11) Uani 1 1 d . . . . .
H18 H 0.573010 0.416993 0.751893 0.062 Uiso 1 1 calc R U . . .
C19 C 0.6541(3) 0.39925(19) 0.8752(3) 0.0520(11) Uani 1 1 d . . . . .
C20 C 0.7328(5) 0.3679(3) 0.9221(4) 0.0763(17) Uani 1 1 d . . . . .
H20 H 0.757780 0.373309 0.983975 0.092 Uiso 1 1 calc R U . . .
C21 C 0.7749(4) 0.3283(3) 0.8775(4) 0.0744(17) Uani 1 1 d . . . . .
H21 H 0.827903 0.306428 0.909320 0.089 Uiso 1 1 calc R U . . .
C22 C 0.6031(3) 0.4384(2) 0.9226(3) 0.0513(11) Uani 1 1 d . . . . .
C23 C 0.3237(3) 0.5326(2) 0.7272(3) 0.0526(11) Uani 1 1 d . . . . .
H23 H 0.382476 0.549076 0.724381 0.063 Uiso 1 1 calc R U . . .
C24 C 0.2484(3) 0.5308(3) 0.6521(3) 0.0598(13) Uani 1 1 d . . . . .
H24 H 0.256516 0.544493 0.597756 0.072 Uiso 1 1 calc R U . . .
C25 C 0.1594(4) 0.5087(2) 0.6552(4) 0.0558(14) Uani 1 1 d . . . . .
C26 C 0.1512(4) 0.4897(4) 0.7367(4) 0.087(3) Uani 1 1 d . . . . .
H26 H 0.091310 0.476741 0.742572 0.104 Uiso 1 1 calc R U . . .
C27 C 0.2306(5) 0.4896(3) 0.8096(5) 0.087(2) Uani 1 1 d . . . . .
H27 H 0.225533 0.473946 0.863836 0.105 Uiso 1 1 calc R U . . .
C28 C 0.0787(4) 0.5047(3) 0.5749(4) 0.0740(16) Uani 1 1 d . U . . .
C29 C 0.0898(5) 0.4880(4) 0.4957(5) 0.098(2) Uani 1 1 d D U . . .
H29 H 0.151568 0.477253 0.492163 0.117 Uiso 0.5 1 calc R U P B 2
C30 C -0.0116(5) 0.5141(4) 0.5832(5) 0.0917(19) Uani 1 1 d . U . . .
H30 H -0.022214 0.521811 0.639187 0.110 Uiso 1 1 calc R U . . .
C31 C 0.5805(3) 0.5903(2) 0.9607(3) 0.0491(10) Uani 1 1 d . . . . .
C32 C 0.6335(3) 0.6404(2) 0.9403(3) 0.0515(11) Uani 1 1 d . . . . .
C33 C 0.5967(4) 0.6706(2) 0.8626(4) 0.0700(16) Uani 1 1 d . . . . .
H33 H 0.537217 0.659870 0.823595 0.084 Uiso 1 1 calc R U . . .
C34 C 0.6469(5) 0.7171(3) 0.8415(4) 0.0785(18) Uani 1 1 d . . . . .
H34 H 0.622781 0.736702 0.787293 0.094 Uiso 1 1 calc R U . . .
C35 C 0.7311(4) 0.7340(2) 0.8994(4) 0.0650(13) Uani 1 1 d . . . . .
C36 C 0.7686(4) 0.7038(3) 0.9753(4) 0.0722(16) Uani 1 1 d . . . . .
H36 H 0.828140 0.714728 1.013952 0.087 Uiso 1 1 calc R U . . .
C37 C 0.7202(4) 0.6573(2) 0.9962(4) 0.0628(13) Uani 1 1 d . . . . .
H37 H 0.746812 0.636862 1.049190 0.075 Uiso 1 1 calc R U . . .
C38 C 0.7390(4) 0.8193(3) 0.8210(5) 0.0722(15) Uani 1 1 d . . . . .
C39 C 0.6676(4) 0.8512(3) 0.8360(4) 0.0735(16) Uani 1 1 d . . . . .
H39 H 0.647441 0.846021 0.888174 0.088 Uiso 1 1 calc R U . . .
C40 C 0.6247(4) 0.8913(2) 0.7744(4) 0.0604(13) Uani 1 1 d . . . . .
H40 H 0.573462 0.913260 0.783580 0.072 Uiso 1 1 calc R U . . .
C41 C 0.6553(3) 0.9001(2) 0.6989(3) 0.0535(11) Uani 1 1 d . . . . .
C42 C 0.7331(4) 0.8689(3) 0.6899(4) 0.0770(18) Uani 1 1 d . . . . .
H42 H 0.756992 0.875319 0.640040 0.092 Uiso 1 1 calc R U . . .
C43 C 0.7757(5) 0.8296(3) 0.7507(5) 0.0830(19) Uani 1 1 d . . . . .
H43 H 0.830167 0.809421 0.744704 0.100 Uiso 1 1 calc R U . . .
C44 C 0.6030(3) 0.9396(2) 0.6278(3) 0.0480(10) Uani 1 1 d . . . . .

loop_
_atom_site_aniso_label
_atom_site_aniso_U_11
_atom_site_aniso_U_22
_atom_site_aniso_U_33
_atom_site_aniso_U_23
_atom_site_aniso_U_13
_atom_site_aniso_U_12
Zn1 0.0483(4) 0.0408(4) 0.0286(4) -0.0004(2) -0.0188(3) 0.0014(2)
Zn2 0.0417(3) 0.0444(4) 0.0571(5) -0.0076(3) 0.0378(4) -0.0058(2)
O1 0.0564(16) 0.0469(17) 0.079(2) -0.0159(17) 0.0439(17) -0.0102(15)
O2 0.065(2) 0.068(2) 0.084(3) -0.035(2) 0.048(2) -0.0228(18)
O3 0.0550(18) 0.066(2) 0.099(3) -0.037(2) 0.0137(19) -0.0087(17)
O4 0.0643(19) 0.0501(19) 0.0432(17) -0.0096(16) -0.0071(14) 0.0058(15)
O5 0.083(2) 0.072(3) 0.0354(18) -0.0129(17) -0.0090(17) 0.019(2)
O6 0.0651(19) 0.0436(18) 0.060(2) 0.0068(16) -0.0158(16) -0.0048(16)
O7 0.071(2) 0.059(2) 0.0436(18) 0.0101(17) -0.0097(16) -0.0073(17)
O8 0.069(2) 0.073(3) 0.127(4) 0.036(3) 0.016(2) -0.003(2)
O9 0.0627(18) 0.0470(18) 0.065(2) 0.0091(16) 0.0389(17) 0.0034(14)
O10 0.066(2) 0.092(3) 0.058(2) 0.012(2) 0.0397(19) 0.006(2)
N1 0.0396(18) 0.061(2) 0.056(3) -0.008(2) 0.0350(19) -0.0042(17)
N2 0.129(8) 0.178(9) 0.167(9) 0.007(8) 0.015(8) 0.008(8)
N3 0.061(2) 0.045(2) 0.0297(19) -0.0012(17) -0.0133(18) 0.0021(18)
N4 0.072(6) 0.200(10) 0.098(8) -0.006(7) -0.032(7) 0.014(7)
C1 0.057(3) 0.110(4) 0.076(3) -0.040(3) 0.037(3) -0.016(3)
C2 0.070(3) 0.100(4) 0.096(4) -0.032(3) 0.040(3) -0.021(3)
C3 0.054(3) 0.094(4) 0.067(4) -0.019(3) 0.047(3) -0.017(3)
C4 0.065(3) 0.085(4) 0.077(4) -0.032(3) 0.050(3) -0.022(3)
C5 0.054(2) 0.076(4) 0.070(3) -0.025(3) 0.044(2) -0.019(2)
C6 0.0605(18) 0.089(2) 0.072(2) -0.0043(16) 0.0363(16) -0.0001(15)
C7 0.090(3) 0.141(4) 0.097(4) -0.020(4) 0.031(3) -0.003(3)
C8 0.078(3) 0.135(4) 0.101(4) 0.010(3) 0.028(3) 0.002(3)
C9 0.051(2) 0.044(2) 0.057(3) -0.006(2) 0.028(2) -0.0019(18)
C10 0.048(2) 0.042(2) 0.052(2) -0.004(2) 0.0228(19) -0.0007(18)
C11 0.042(2) 0.065(3) 0.080(4) -0.027(3) 0.028(2) -0.008(2)
C12 0.047(2) 0.067(3) 0.081(4) -0.022(3) 0.022(2) -0.007(2)
C13 0.046(2) 0.050(3) 0.072(3) -0.012(2) 0.012(2) 0.0019(19)
C14 0.077(3) 0.049(3) 0.079(4) -0.018(3) 0.040(3) -0.004(2)
C15 0.060(2) 0.047(3) 0.064(3) -0.007(2) 0.034(2) -0.002(2)
C16 0.056(2) 0.045(3) 0.062(3) -0.013(2) 0.004(2) -0.006(2)
C17 0.067(3) 0.054(3) 0.052(3) -0.010(2) 0.006(2) -0.005(2)
C18 0.064(3) 0.042(2) 0.041(2) -0.0024(19) -0.0017(19) -0.004(2)
C19 0.065(3) 0.036(2) 0.044(2) -0.0011(19) -0.005(2) -0.0005(19)
C20 0.090(4) 0.070(4) 0.050(3) -0.006(3) -0.013(3) 0.022(3)
C21 0.070(3) 0.071(4) 0.066(3) -0.011(3) -0.012(3) 0.020(3)
C22 0.062(3) 0.041(2) 0.040(2) -0.0051(19) -0.004(2) 0.000(2)
C23 0.052(2) 0.059(3) 0.034(2) 0.006(2) -0.0104(18) -0.004(2)
C24 0.058(3) 0.075(4) 0.033(2) 0.012(2) -0.0094(19) -0.002(2)
C25 0.045(2) 0.069(3) 0.038(3) 0.005(2) -0.014(2) 0.004(2)
C26 0.043(3) 0.159(7) 0.040(3) 0.029(3) -0.019(2) -0.026(3)
C27 0.073(4) 0.129(6) 0.038(3) 0.030(3) -0.024(3) -0.032(4)
C28 0.047(2) 0.127(4) 0.029(2) 0.010(2) -0.021(2) -0.003(2)
C29 0.066(3) 0.149(5) 0.057(3) 0.004(3) -0.019(3) -0.001(3)
C30 0.061(3) 0.155(5) 0.047(3) -0.004(3) -0.008(3) -0.010(3)
C31 0.055(2) 0.039(2) 0.043(2) 0.0004(19) -0.0042(19) 0.0032(18)
C32 0.062(3) 0.042(2) 0.042(2) 0.0002(19) -0.0004(19) 0.006(2)
C33 0.082(3) 0.049(3) 0.057(3) 0.013(2) -0.017(3) -0.007(3)
C34 0.092(4) 0.062(4) 0.068(4) 0.023(3) 0.000(3) -0.005(3)
C35 0.070(3) 0.056(3) 0.065(3) 0.010(3) 0.010(3) 0.001(3)
C36 0.060(3) 0.063(4) 0.083(4) 0.014(3) 0.000(3) 0.000(3)
C37 0.061(3) 0.059(3) 0.055(3) 0.008(2) -0.008(2) 0.000(2)
C38 0.076(3) 0.053(3) 0.090(4) 0.011(3) 0.026(3) -0.004(3)
C39 0.080(3) 0.073(4) 0.080(4) 0.021(3) 0.044(3) 0.009(3)
C40 0.070(3) 0.058(3) 0.065(3) 0.005(3) 0.039(3) 0.006(2)
C41 0.065(3) 0.048(3) 0.059(3) -0.006(2) 0.036(2) -0.008(2)
C42 0.081(4) 0.083(4) 0.083(4) 0.012(3) 0.049(3) 0.023(3)
C43 0.075(4) 0.090(5) 0.092(5) 0.006(4) 0.036(3) 0.028(3)
C44 0.058(2) 0.045(2) 0.051(3) -0.003(2) 0.031(2) -0.0034(19)

loop_
_atom_type_symbol
_atom_type_description
_atom_type_scat_dispersion_real
_atom_type_scat_dispersion_imag
_atom_type_scat_source
C C 0.0137 0.0067 'International Tables Vol C Tables 4.2.6.8 and 6.1.1.4'
H H 0.0000 0.0000 'International Tables Vol C Tables 4.2.6.8 and 6.1.1.4'
N N 0.0241 0.0134 'International Tables Vol C Tables 4.2.6.8 and 6.1.1.4'
O O 0.0389 0.0241 'International Tables Vol C Tables 4.2.6.8 and 6.1.1.4'
Zn Zn -2.7473 0.5279 'International Tables Vol C Tables 4.2.6.8 and 6.1.1.4'

loop_
_geom_angle_atom_site_label_1
_geom_angle_atom_site_label_2
_geom_angle_atom_site_label_3
_geom_angle
_geom_angle_site_symmetry_1
_geom_angle_site_symmetry_3
_geom_angle_publ_flag
O4 Zn1 Zn1 77.26(9) . 3_667 ?
O4 Zn1 O5 159.80(13) . 3_667 ?
O4 Zn1 O7 88.50(16) . 3_667 ?
O5 Zn1 Zn1 82.55(10) 3_667 3_667 ?
O5 Zn1 O7 87.29(17) 3_667 3_667 ?
O6 Zn1 Zn1 83.52(10) . 3_667 ?
O6 Zn1 O4 87.18(15) . . ?
O6 Zn1 O5 89.86(18) . 3_667 ?
O6 Zn1 O7 159.42(14) . 3_667 ?
O6 Zn1 N3 103.18(16) . . ?
O7 Zn1 Zn1 75.90(10) 3_667 3_667 ?
N3 Zn1 Zn1 173.29(14) . 3_667 ?
N3 Zn1 O4 103.14(16) . . ?
N3 Zn1 O5 97.00(17) . 3_667 ?
N3 Zn1 O7 97.39(17) . 3_667 ?
O1 Zn2 Zn2 83.15(8) 3_656 3_656 ?
O1 Zn2 O2 159.89(13) 3_656 . ?
O1 Zn2 O9 87.33(15) 3_656 3_666 ?
O1 Zn2 O10 89.37(17) 3_656 1_545 ?
O1 Zn2 N1 102.60(15) 3_656 . ?
O2 Zn2 Zn2 76.75(9) . 3_656 ?
O9 Zn2 Zn2 78.28(9) 3_666 3_656 ?
O9 Zn2 O2 87.92(17) 3_666 . ?
O10 Zn2 Zn2 81.19(10) 1_545 3_656 ?
O10 Zn2 O2 88.25(18) 1_545 . ?
O10 Zn2 O9 159.45(13) 1_545 3_666 ?
N1 Zn2 Zn2 173.96(14) . 3_656 ?
N1 Zn2 O2 97.51(16) . . ?
N1 Zn2 O9 103.61(16) . 3_666 ?
N1 Zn2 O10 96.91(17) . 1_545 ?
C9 O1 Zn2 123.8(3) . 3_656 ?
C9 O2 Zn2 130.9(3) . . ?
C13 O3 C16 119.0(4) . . ?
C22 O4 Zn1 131.6(3) . . ?
C22 O5 Zn1 124.4(3) . 3_667 ?
C31 O6 Zn1 123.6(3) . . ?
C31 O7 Zn1 131.8(3) . 3_667 ?
C35 O8 C38 117.5(5) . . ?
C44 O9 Zn2 129.1(3) . 3_666 ?
C44 O10 Zn2 125.8(3) . 1_565 ?
C1 N1 Zn2 119.5(4) . . ?
C1 N1 C5 116.5(4) . . ?
C5 N1 Zn2 123.8(3) . . ?
H2A N2 H2B 120.0 . . ?
C8 N2 H2A 120.0 . . ?
C8 N2 H2B 120.0 . . ?
C23 N3 Zn1 123.4(4) . . ?
C23 N3 C27 119.7(5) . . ?
C27 N3 Zn1 117.0(4) . . ?
H4A N4 H4B 120.0 . . ?
C29 N4 H4A 120.0 . . ?
C29 N4 H4B 120.0 . . ?
N1 C1 H1 118.9 . . ?
N1 C1 C2 122.1(7) . . ?
C2 C1 H1 118.9 . . ?
C1 C2 H2 119.0 . . ?
C3 C2 C1 121.9(7) . . ?
C3 C2 H2 119.0 . . ?
C2 C3 C4 116.1(6) . . ?
C2 C3 C6 119.9(6) . . ?
C4 C3 C6 123.6(6) . . ?
C3 C4 H4 120.6 . . ?
C3 C4 C5 118.7(5) . . ?
C5 C4 H4 120.6 . . ?
N1 C5 C4 123.7(5) . . ?
N1 C5 H5 118.1 . . ?
C4 C5 H5 118.1 . . ?
C7 C6 C3 127.6(8) . . ?
C7 C6 C8 111.6(8) . . ?
C8 C6 C3 120.2(8) . . ?
C6 C7 H7 113.6 . . ?
C6 C7 C8 132.8(11) . 2_755 ?
C8 C7 H7 113.6 2_755 . ?
C6 C8 N2 145.2(14) . . ?
C6 C8 H8 122.5 . . ?
C7 C8 N2 99.8(14) 2_755 . ?
C7 C8 C6 114.9(9) 2_755 . ?
C7 C8 H8 122.5 2_755 . ?
O1 C9 C10 117.0(4) . . ?
O2 C9 O1 125.4(4) . . ?
O2 C9 C10 117.6(4) . . ?
C11 C10 C9 121.3(4) . . ?
C11 C10 C15 117.7(4) . . ?
C15 C10 C9 121.0(4) . . ?
C10 C11 H11 119.3 . . ?
C12 C11 C10 121.5(5) . . ?
C12 C11 H11 119.3 . . ?
C11 C12 H12 120.2 . . ?
C13 C12 C11 119.6(5) . . ?
C13 C12 H12 120.2 . . ?
C12 C13 O3 116.3(4) . . ?
C14 C13 O3 123.5(5) . . ?
C14 C13 C12 120.0(5) . . ?
C13 C14 H14 119.9 . . ?
C15 C14 C13 120.1(5) . . ?
C15 C14 H14 119.9 . . ?
C10 C15 H15 119.5 . . ?
C14 C15 C10 120.9(4) . . ?
C14 C15 H15 119.5 . . ?
C17 C16 O3 119.7(5) . . ?
C21 C16 O3 118.9(5) . . ?
C21 C16 C17 121.4(5) . . ?
C16 C17 H17 120.6 . . ?
C16 C17 C18 118.9(5) . . ?
C18 C17 H17 120.6 . . ?
C17 C18 H18 119.7 . . ?
C19 C18 C17 120.5(5) . . ?
C19 C18 H18 119.7 . . ?
C18 C19 C20 119.1(5) . . ?
C18 C19 C22 120.3(4) . . ?
C20 C19 C22 120.6(4) . . ?
C19 C20 H20 120.1 . . ?
C19 C20 C21 119.7(5) . . ?
C21 C20 H20 120.1 . . ?
C16 C21 C20 120.1(5) . . ?
C16 C21 H21 120.0 . . ?
C20 C21 H21 120.0 . . ?
O4 C22 C19 117.9(4) . . ?
O5 C22 O4 124.0(5) . . ?
O5 C22 C19 118.2(4) . . ?
N3 C23 H23 119.5 . . ?
N3 C23 C24 121.1(5) . . ?
C24 C23 H23 119.5 . . ?
C23 C24 H24 119.7 . . ?
C23 C24 C25 120.6(5) . . ?
C25 C24 H24 119.7 . . ?
C24 C25 C28 121.4(6) . . ?
C26 C25 C24 117.3(5) . . ?
C26 C25 C28 121.3(6) . . ?
C25 C26 H26 120.0 . . ?
C27 C26 C25 120.0(6) . . ?
C27 C26 H26 120.0 . . ?
N3 C27 C26 121.2(6) . . ?
N3 C27 H27 119.4 . . ?
C26 C27 H27 119.4 . . ?
C29 C28 C25 122.6(7) . . ?
C29 C28 C30 119.2(6) . . ?
C30 C28 C25 118.0(6) . . ?
N4 C29 C30 107.9(9) . 3_566 ?
C28 C29 N4 125.3(10) . . ?
C28 C29 H29 118.7 . . ?
C28 C29 C30 122.6(7) . 3_566 ?
C30 C29 H29 118.7 3_566 . ?
C28 C30 C29 117.8(7) . 3_566 ?
C28 C30 H30 121.1 . . ?
C29 C30 H30 121.1 3_566 . ?
O6 C31 C32 117.2(4) . . ?
O7 C31 O6 125.2(5) . . ?
O7 C31 C32 117.6(4) . . ?
C33 C32 C31 119.7(4) . . ?
C37 C32 C31 121.7(4) . . ?
C37 C32 C33 118.5(5) . . ?
C32 C33 H33 119.8 . . ?
C32 C33 C34 120.4(5) . . ?
C34 C33 H33 119.8 . . ?
C33 C34 H34 120.1 . . ?
C35 C34 C33 119.8(5) . . ?
C35 C34 H34 120.1 . . ?
C34 C35 O8 123.5(5) . . ?
C36 C35 O8 116.3(5) . . ?
C36 C35 C34 120.1(6) . . ?
C35 C36 H36 119.7 . . ?
C35 C36 C37 120.5(5) . . ?
C37 C36 H36 119.7 . . ?
C32 C37 C36 120.6(5) . . ?
C32 C37 H37 119.7 . . ?
C36 C37 H37 119.7 . . ?
C39 C38 O8 120.3(6) . . ?
C39 C38 C43 121.7(6) . . ?
C43 C38 O8 117.6(6) . . ?
C38 C39 H39 120.5 . . ?
C38 C39 C40 118.9(6) . . ?
C40 C39 H39 120.5 . . ?
C39 C40 H40 119.6 . . ?
C39 C40 C41 120.9(5) . . ?
C41 C40 H40 119.6 . . ?
C40 C41 C44 121.0(4) . . ?
C42 C41 C40 117.8(5) . . ?
C42 C41 C44 121.1(4) . . ?
C41 C42 H42 119.3 . . ?
C43 C42 C41 121.3(5) . . ?
C43 C42 H42 119.3 . . ?
C38 C43 H43 120.5 . . ?
C42 C43 C38 119.0(6) . . ?
C42 C43 H43 120.5 . . ?
O9 C44 C41 116.9(4) . . ?
O10 C44 O9 125.3(5) . . ?
O10 C44 C41 117.8(4) . . ?

loop_
_geom_bond_atom_site_label_1
_geom_bond_atom_site_label_2
_geom_bond_distance
_geom_bond_site_symmetry_2
_geom_bond_publ_flag
Zn1 Zn1 2.9544(12) 3_667 ?
Zn1 O4 2.048(4) . ?
Zn1 O5 2.054(4) 3_667 ?
Zn1 O6 2.023(4) . ?
Zn1 O7 2.062(4) 3_667 ?
Zn1 N3 2.031(4) . ?
Zn2 Zn2 2.9484(12) 3_656 ?
Zn2 O1 2.021(3) 3_656 ?
Zn2 O2 2.056(4) . ?
Zn2 O9 2.053(4) 3_666 ?
Zn2 O10 2.043(4) 1_545 ?
Zn2 N1 2.028(4) . ?
O1 C9 1.266(5) . ?
O2 C9 1.251(5) . ?
O3 C13 1.381(6) . ?
O3 C16 1.387(6) . ?
O4 C22 1.270(5) . ?
O5 C22 1.264(5) . ?
O6 C31 1.254(5) . ?
O7 C31 1.251(5) . ?
O8 C35 1.374(7) . ?
O8 C38 1.411(7) . ?
O9 C44 1.251(5) . ?
O10 C44 1.247(5) . ?
N1 C1 1.297(7) . ?
N1 C5 1.327(7) . ?
N2 H2A 0.8800 . ?
N2 H2B 0.8800 . ?
N2 C8 1.403(5) . ?
N3 C23 1.351(7) . ?
N3 C27 1.359(8) . ?
N4 H4A 0.8800 . ?
N4 H4B 0.8800 . ?
N4 C29 1.396(5) . ?
C1 H1 0.9500 . ?
C1 C2 1.372(10) . ?
C2 H2 0.9500 . ?
C2 C3 1.349(10) . ?
C3 C4 1.353(8) . ?
C3 C6 1.501(7) . ?
C4 H4 0.9500 . ?
C4 C5 1.391(6) . ?
C5 H5 0.9500 . ?
C6 C7 1.276(12) . ?
C6 C8 1.339(12) . ?
C7 H7 0.9500 . ?
C7 C8 1.337(14) 2_755 ?
C8 H8 0.9500 . ?
C9 C10 1.484(6) . ?
C10 C11 1.381(6) . ?
C10 C15 1.392(6) . ?
C11 H11 0.9500 . ?
C11 C12 1.374(7) . ?
C12 H12 0.9500 . ?
C12 C13 1.373(7) . ?
C13 C14 1.372(7) . ?
C14 H14 0.9500 . ?
C14 C15 1.368(7) . ?
C15 H15 0.9500 . ?
C16 C17 1.377(7) . ?
C16 C21 1.348(8) . ?
C17 H17 0.9500 . ?
C17 C18 1.408(7) . ?
C18 H18 0.9500 . ?
C18 C19 1.375(6) . ?
C19 C20 1.395(7) . ?
C19 C22 1.502(7) . ?
C20 H20 0.9500 . ?
C20 C21 1.405(8) . ?
C21 H21 0.9500 . ?
C23 H23 0.9500 . ?
C23 C24 1.378(6) . ?
C24 H24 0.9500 . ?
C24 C25 1.409(8) . ?
C25 C26 1.392(10) . ?
C25 C28 1.477(7) . ?
C26 H26 0.9500 . ?
C26 C27 1.391(8) . ?
C27 H27 0.9500 . ?
C28 C29 1.356(11) . ?
C28 C30 1.372(10) . ?
C29 H29 0.9500 . ?
C29 C30 1.440(9) 3_566 ?
C30 H30 0.9500 . ?
C31 C32 1.493(7) . ?
C32 C33 1.391(7) . ?
C32 C37 1.388(7) . ?
C33 H33 0.9500 . ?
C33 C34 1.406(8) . ?
C34 H34 0.9500 . ?
C34 C35 1.373(8) . ?
C35 C36 1.369(8) . ?
C36 H36 0.9500 . ?
C36 C37 1.390(8) . ?
C37 H37 0.9500 . ?
C38 C39 1.353(8) . ?
C38 C43 1.372(9) . ?
C39 H39 0.9500 . ?
C39 C40 1.378(8) . ?
C40 H40 0.9500 . ?
C40 C41 1.389(6) . ?
C41 C42 1.389(7) . ?
C41 C44 1.496(7) . ?
C42 H42 0.9500 . ?
C42 C43 1.357(9) . ?
C43 H43 0.9500 . ?

loop_
_platon_squeeze_void_nr
_platon_squeeze_void_average_x
_platon_squeeze_void_average_y
_platon_squeeze_void_average_z
_platon_squeeze_void_volume
_platon_squeeze_void_count_electrons
_platon_squeeze_void_content
1 0.000 0.249 0.081 1053 233 '8 H2O,4 DMF'
2 0.000 0.751 -0.096 1052 233 '8 H2O,4 DMF'

loop_
_twin_individual_id
_twin_individual_mass_fraction_refined
1 0.58855
2 0.41145
